data_4338010
loop_
_publ_author_name
'Vaughan, Jamila G.'
'Reid, Brodie L.'
'Wright, Phillip J.'
'Ramchandani, Sushil'
'Skelton, Brian W.'
'Raiteri, Paolo'
'Muzzioli, Sara'
'Brown, David H.'
'Stagni, Stefano'
'Massi, Massimiliano'

_publ_section_title
;
 Photophysical and Photochemical Trends in Tricarbonyl Rhenium(I)
 N-Heterocyclic Carbene Complexes.
;
_journal_issue 7
_journal_name_full 'Inorganic chemistry'
_journal_page_first 3629
_journal_paper_doi 10.1021/ic403138a
_journal_volume 53
_journal_year 2014
_chemical_formula_moiety 'C15 H15 Cl N3 O3 Re'
_chemical_formula_sum 'C15 H15 Cl N3 O3 Re'
_chemical_formula_weight 506.95
_chemical_name_systematic
;
 ?
;
_space_group_IT_number 14
_symmetry_cell_setting monoclinic
_symmetry_space_group_name_Hall '-P 2ybc'
_symmetry_space_group_name_H-M 'P 1 21/c 1'
_atom_sites_solution_hydrogens geom
_atom_sites_solution_primary direct
_atom_sites_solution_secondary difmap
_audit_creation_date 2012-03-28T14:03:47-00:00
_audit_creation_method 'WinGX routine CIF_UPDATE'
_cell_angle_alpha 90
_cell_angle_beta 90.810(2)
_cell_angle_gamma 90
_cell_formula_units_Z 4
_cell_length_a 18.0965(4)
_cell_length_b 10.2473(2)
_cell_length_c 9.2381(2)
_cell_measurement_reflns_used 22440
_cell_measurement_temperature 150(2)
_cell_measurement_theta_max 40.939
_cell_measurement_theta_min 3.7007
_cell_volume 1712.94(6)
_computing_cell_refinement
;
        CrysAlisPro, Oxford Diffraction Ltd.,
        Version 1.171.33.52 (release 06-11-2009 CrysAlis171 .NET)
        (compiled Nov  6 2009,16:24:50)
;
_computing_data_collection
;
        CrysAlisPro, Oxford Diffraction Ltd.,
        Version 1.171.33.52 (release 06-11-2009 CrysAlis171 .NET)
        (compiled Nov  6 2009,16:24:50)
;
_computing_data_reduction
;
        CrysAlisPro, Oxford Diffraction Ltd.,
        Version 1.171.33.52 (release 06-11-2009 CrysAlis171 .NET)
        (compiled Nov  6 2009,16:24:50)
;
_computing_molecular_graphics 'OrtepII (Johnson, C. K. (1976)'
_computing_publication_material 'WinGX Farrugia, L. J. (1999)'
_computing_structure_refinement 'SHELXL-97 (Sheldrick, 2008)'
_diffrn_ambient_temperature 150(2)
_diffrn_detector_area_resol_mean 10.4738
_diffrn_measured_fraction_theta_full 0.999
_diffrn_measured_fraction_theta_max 0.999
_diffrn_measurement_device_type 'Oxford Diffraction Gemini diffractometer'
_diffrn_measurement_method '\w scans'
_diffrn_orient_matrix_UB_11 -0.0172589
_diffrn_orient_matrix_UB_12 -0.0203523
_diffrn_orient_matrix_UB_13 0.0646402
_diffrn_orient_matrix_UB_21 0.0344128
_diffrn_orient_matrix_UB_22 -0.0234702
_diffrn_orient_matrix_UB_23 0.0269923
_diffrn_orient_matrix_UB_31 0.0073704
_diffrn_orient_matrix_UB_32 0.0618946
_diffrn_orient_matrix_UB_33 0.031428
_diffrn_radiation_monochromator graphite
_diffrn_radiation_type MoK\a
_diffrn_radiation_wavelength 0.71073
_diffrn_reflns_av_R_equivalents 0.0471
_diffrn_reflns_av_unetI/netI 0.0295
_diffrn_reflns_limit_h_max 31
_diffrn_reflns_limit_h_min -30
_diffrn_reflns_limit_k_max 17
_diffrn_reflns_limit_k_min -17
_diffrn_reflns_limit_l_max 16
_diffrn_reflns_limit_l_min -16
_diffrn_reflns_number 66202
_diffrn_reflns_theta_full 38
_diffrn_reflns_theta_max 38
_diffrn_reflns_theta_min 3.71
_exptl_absorpt_coefficient_mu 7.266
_exptl_absorpt_correction_T_max 0.704
_exptl_absorpt_correction_T_min 0.362
_exptl_absorpt_correction_type analytical
_exptl_absorpt_process_details
;
        CrysAlisPro, Agilent Technologies,
        Version 1.171.35.21 (release 20-01-2012 CrysAlis171 .NET)
        (compiled Jan 23 2012,18:06:46)
Analytical numeric absorption correction using a multifaceted crystal
                        model based on expressions derived by R.C. Clark & J.S.
        (Clark, R. C. & Reid, J. S. (1995). Acta Cryst. A51, 887-897)
;
_exptl_crystal_colour brown
_exptl_crystal_density_diffrn 1.966
_exptl_crystal_density_method 'not measured'
_exptl_crystal_description plate
_exptl_crystal_F_000 968
_exptl_crystal_size_max 0.26
_exptl_crystal_size_mid 0.17
_exptl_crystal_size_min 0.05
_refine_diff_density_max 2.619
_refine_diff_density_min -1.293
_refine_diff_density_rms 0.143
_refine_ls_extinction_method none
_refine_ls_goodness_of_fit_ref 1.092
_refine_ls_hydrogen_treatment constr
_refine_ls_matrix_type full
_refine_ls_number_parameters 228
_refine_ls_number_reflns 9297
_refine_ls_number_restraints 24
_refine_ls_restrained_S_all 1.095
_refine_ls_R_factor_all 0.0453
_refine_ls_R_factor_gt 0.0309
_refine_ls_shift/su_max 0.006
_refine_ls_shift/su_mean 0.001
_refine_ls_structure_factor_coef Fsqd
_refine_ls_weighting_details 'calc w=1/[\s^2^(Fo^2^)+(0.0237P)^2^+0.5316P] where P=(Fo^2^+2Fc^2^)/3'
_refine_ls_weighting_scheme calc
_refine_ls_wR_factor_gt 0.0569
_refine_ls_wR_factor_ref 0.0603
_reflns_number_gt 7578
_reflns_number_total 9297
_reflns_threshold_expression I>2\s(I)
_cod_data_source_file ic403138a_si_002.cif
_cod_data_source_block mxm54
_cod_depositor_comments 'Adding full bibliography for 4338006--4338011.cif.'
_cod_original_sg_symbol_Hall '-p 2ybc'
_cod_database_code 4338010

loop_
_symmetry_equiv_pos_as_xyz
'x, y, z'
'-x, y+1/2, -z+1/2'
'-x, -y, -z'
'x, -y-1/2, z-1/2'

loop_
_atom_site_label
_atom_site_type_symbol
_atom_site_fract_x
_atom_site_fract_y
_atom_site_fract_z
_atom_site_U_iso_or_equiv
_atom_site_adp_type
_atom_site_occupancy
_atom_site_symmetry_multiplicity
_atom_site_calc_flag
_atom_site_refinement_flags
_atom_site_disorder_assembly
_atom_site_disorder_group
Re1 Re 0.225820(5) 0.443562(7) 0.307710(9) 0.02022(3) Uani 1 1 d . . .
Cl1 Cl 0.11312(3) 0.44805(5) 0.14663(6) 0.02502(10) Uani 1 1 d . . .
C10 C 0.20910(15) 0.2563(2) 0.3328(3) 0.0278(5) Uani 1 1 d . . .
O10 O 0.20076(14) 0.14624(17) 0.3432(2) 0.0428(5) Uani 1 1 d . . .
C20 C 0.29205(15) 0.4027(2) 0.1550(3) 0.0300(5) Uani 1 1 d . . .
O20 O 0.33308(13) 0.3815(2) 0.0643(2) 0.0460(5) Uani 1 1 d . . .
C30 C 0.30728(17) 0.4400(2) 0.4418(3) 0.0336(5) Uani 1 1 d . . .
O30 O 0.35549(15) 0.4398(2) 0.5215(3) 0.0532(6) Uani 1 1 d . . .
N11 N 0.26952(10) 0.74633(17) 0.2302(2) 0.0207(3) Uani 1 1 d . . .
C1 C 0.33253(13) 0.7258(2) 0.1353(2) 0.0248(4) Uani 1 1 d . B .
H1A H 0.3354 0.7988 0.0654 0.03 Uiso 1 1 calc R . .
H1B H 0.3252 0.6441 0.0798 0.03 Uiso 1 1 calc R . .
C2 C 0.40389(15) 0.7175(4) 0.2209(3) 0.0433(7) Uani 1 1 d . . .
H2A H 0.398 0.6551 0.3017 0.052 Uiso 0.5 1 calc PR A 1
H2B H 0.4155 0.8041 0.2628 0.052 Uiso 0.5 1 calc PR A 1
H2'A H 0.4043 0.6355 0.2775 0.052 Uiso 0.5 1 d PR A 2
H2'B H 0.4063 0.7911 0.2902 0.052 Uiso 0.5 1 d PR A 2
C3 C 0.4682(8) 0.6730(12) 0.1255(15) 0.050(3) Uani 0.5 1 d PU B 1
H3A H 0.4528 0.5946 0.0702 0.06 Uiso 0.5 1 calc PR B 1
H3B H 0.4793 0.7428 0.0549 0.06 Uiso 0.5 1 calc PR B 1
C4 C 0.5371(6) 0.6418(11) 0.2107(12) 0.068(3) Uani 0.5 1 d PU B 1
H4A H 0.5445 0.7074 0.2868 0.103 Uiso 0.5 1 calc PR B 1
H4B H 0.5797 0.6424 0.1462 0.103 Uiso 0.5 1 calc PR B 1
H4C H 0.5324 0.5553 0.2548 0.103 Uiso 0.5 1 calc PR B 1
C3' C 0.4730(7) 0.7189(10) 0.1245(15) 0.040(2) Uani 0.5 1 d PU B 2
H3'A H 0.4716 0.6422 0.0594 0.048 Uiso 0.5 1 calc PR B 2
H3'B H 0.4721 0.7984 0.0636 0.048 Uiso 0.5 1 calc PR B 2
C4' C 0.5426(5) 0.7163(11) 0.2117(11) 0.060(2) Uani 0.5 1 d PU B 2
H4'A H 0.5483 0.7991 0.2638 0.089 Uiso 0.5 1 calc PR B 2
H4'B H 0.5846 0.704 0.1473 0.089 Uiso 0.5 1 calc PR B 2
H4'C H 0.5408 0.6443 0.2813 0.089 Uiso 0.5 1 calc PR B 2
C12 C 0.23035(12) 0.65122(19) 0.2945(2) 0.0188(4) Uani 1 1 d . . .
N13 N 0.18377(10) 0.71702(16) 0.38502(19) 0.0195(3) Uani 1 1 d . . .
C14 C 0.19430(13) 0.85164(18) 0.3773(2) 0.0216(4) Uani 1 1 d . . .
H14 H 0.1689 0.9173 0.4295 0.026 Uiso 1 1 calc R . .
C15 C 0.24839(13) 0.8688(2) 0.2798(2) 0.0232(4) Uani 1 1 d . . .
H15 H 0.2685 0.9501 0.2504 0.028 Uiso 1 1 calc R . .
N21 N 0.14750(11) 0.51555(17) 0.47056(19) 0.0213(3) Uani 1 1 d . . .
C22 C 0.13728(12) 0.64602(19) 0.4758(2) 0.0200(4) Uani 1 1 d . . .
C23 C 0.08648(13) 0.7059(2) 0.5652(2) 0.0241(4) Uani 1 1 d . . .
H23 H 0.0799 0.7978 0.5644 0.029 Uiso 1 1 calc R . .
C24 C 0.04572(14) 0.6264(2) 0.6557(3) 0.0291(5) Uani 1 1 d . . .
H24 H 0.0106 0.6638 0.7191 0.035 Uiso 1 1 calc R . .
C25 C 0.05620(14) 0.4930(3) 0.6536(3) 0.0289(5) Uani 1 1 d . . .
H25 H 0.0289 0.4378 0.7159 0.035 Uiso 1 1 calc R . .
C26 C 0.10725(14) 0.4410(2) 0.5592(2) 0.0254(4) Uani 1 1 d . . .
H26 H 0.114 0.3491 0.5571 0.03 Uiso 1 1 calc R . .

loop_
_atom_site_aniso_label
_atom_site_aniso_U_11
_atom_site_aniso_U_22
_atom_site_aniso_U_33
_atom_site_aniso_U_23
_atom_site_aniso_U_13
_atom_site_aniso_U_12
Re1 0.02657(4) 0.01243(3) 0.02168(4) -0.00057(3) 0.00115(3) 0.00173(3)
Cl1 0.0272(2) 0.0243(2) 0.0236(2) 0.00306(18) 0.00173(19) -0.00260(19)
C10 0.0406(13) 0.0172(9) 0.0255(10) -0.0011(7) -0.0002(9) 0.0011(9)
O10 0.0723(15) 0.0154(7) 0.0408(11) 0.0006(7) 0.0024(10) -0.0031(8)
C20 0.0344(12) 0.0198(9) 0.0358(12) -0.0049(9) 0.0011(10) 0.0035(9)
O20 0.0479(12) 0.0427(11) 0.0479(12) -0.0097(10) 0.0176(10) 0.0077(10)
C30 0.0396(14) 0.0189(9) 0.0422(14) 0.0010(9) 0.0007(11) 0.0059(9)
O30 0.0584(15) 0.0399(12) 0.0606(15) -0.0063(10) -0.0270(13) 0.0069(10)
N11 0.0231(8) 0.0163(7) 0.0227(8) 0.0011(6) 0.0028(7) -0.0008(6)
C1 0.0269(11) 0.0263(10) 0.0215(9) 0.0016(8) 0.0063(8) -0.0007(8)
C2 0.0267(13) 0.077(2) 0.0263(12) 0.0027(13) 0.0026(10) -0.0003(13)
C3 0.035(4) 0.083(7) 0.031(3) 0.011(5) 0.001(3) -0.007(5)
C4 0.046(4) 0.097(7) 0.063(5) 0.012(6) 0.013(4) 0.011(5)
C3' 0.022(3) 0.061(5) 0.036(3) 0.002(4) 0.010(2) -0.002(4)
C4' 0.028(3) 0.100(6) 0.051(4) 0.000(5) -0.001(3) -0.002(4)
C12 0.0218(9) 0.0163(8) 0.0184(9) -0.0004(6) 0.0006(7) 0.0006(7)
N13 0.0231(8) 0.0128(6) 0.0226(8) -0.0005(6) 0.0032(7) -0.0005(6)
C14 0.0283(10) 0.0124(7) 0.0241(9) -0.0007(6) 0.0013(8) -0.0003(7)
C15 0.0295(11) 0.0149(8) 0.0251(10) 0.0006(7) 0.0007(8) -0.0008(7)
N21 0.0277(9) 0.0159(7) 0.0204(8) 0.0017(6) 0.0005(7) -0.0017(6)
C22 0.0228(9) 0.0186(8) 0.0188(8) 0.0004(6) 0.0016(7) -0.0016(7)
C23 0.0250(10) 0.0215(9) 0.0260(10) -0.0028(8) 0.0035(8) -0.0020(8)
C24 0.0264(11) 0.0323(11) 0.0289(11) -0.0040(9) 0.0082(9) -0.0049(9)
C25 0.0307(12) 0.0309(11) 0.0253(10) 0.0004(9) 0.0036(9) -0.0100(9)
C26 0.0360(12) 0.0188(8) 0.0214(9) 0.0023(7) 0.0002(8) -0.0062(9)

loop_
_atom_type_symbol
_atom_type_description
_atom_type_scat_dispersion_real
_atom_type_scat_dispersion_imag
_atom_type_scat_source
C C 0.0033 0.0016 'International Tables Vol C Tables 4.2.6.8 and 6.1.1.4'
H H 0 0 'International Tables Vol C Tables 4.2.6.8 and 6.1.1.4'
N N 0.0061 0.0033 'International Tables Vol C Tables 4.2.6.8 and 6.1.1.4'
O O 0.0106 0.006 'International Tables Vol C Tables 4.2.6.8 and 6.1.1.4'
Cl Cl 0.1484 0.1585 'International Tables Vol C Tables 4.2.6.8 and 6.1.1.4'
Re Re -1.0185 7.231 'International Tables Vol C Tables 4.2.6.8 and 6.1.1.4'

loop_
_exptl_crystal_face_index_h
_exptl_crystal_face_index_k
_exptl_crystal_face_index_l
_exptl_crystal_face_perp_dist
-1 0 0 0.0319
-1 0 -2 0.0529
1 3 1 0.0969
0 -2 3 0.0653
0 -1 1 0.0416
1 0 0 0.0194

loop_
_geom_angle_atom_site_label_1
_geom_angle_atom_site_label_2
_geom_angle_atom_site_label_3
_geom_angle
C20 Re1 C30 89.33(12)
C20 Re1 C10 88.40(11)
C30 Re1 C10 91.34(10)
C20 Re1 C12 98.71(9)
C30 Re1 C12 91.51(9)
C10 Re1 C12 172.36(10)
C20 Re1 N21 172.61(9)
C30 Re1 N21 93.51(10)
C10 Re1 N21 98.34(9)
C12 Re1 N21 74.41(7)
C20 Re1 Cl1 94.55(8)
C30 Re1 Cl1 176.02(9)
C10 Re1 Cl1 87.85(8)
C12 Re1 Cl1 88.82(6)
N21 Re1 Cl1 82.75(5)
O10 C10 Re1 177.6(2)
O20 C20 Re1 177.9(2)
O30 C30 Re1 179.0(2)
C12 N11 C15 110.99(18)
C12 N11 C1 125.40(18)
C15 N11 C1 123.16(18)
N11 C1 C2 111.31(19)
C1 C2 C3 111.5(6)
C1 C2 C3' 113.1(6)
C4 C3 C2 113.1(10)
C4' C3' C2 112.0(9)
N11 C12 N13 104.15(17)
N11 C12 Re1 140.12(15)
N13 C12 Re1 115.51(13)
C12 N13 C14 111.67(17)
C12 N13 C22 119.27(17)
C14 N13 C22 128.93(18)
C15 C14 N13 105.29(18)
C14 C15 N11 107.90(18)
C26 N21 C22 117.76(19)
C26 N21 Re1 125.77(15)
C22 N21 Re1 116.40(13)
N21 C22 C23 123.45(19)
N21 C22 N13 114.15(18)
C23 C22 N13 122.38(18)
C22 C23 C24 117.5(2)
C25 C24 C23 119.9(2)
C24 C25 C26 118.8(2)
N21 C26 C25 122.5(2)

loop_
_geom_bond_atom_site_label_1
_geom_bond_atom_site_label_2
_geom_bond_distance
Re1 C20 1.910(3)
Re1 C30 1.913(3)
Re1 C10 1.957(2)
Re1 C12 2.133(2)
Re1 N21 2.2083(19)
Re1 Cl1 2.5080(6)
C10 O10 1.142(3)
C20 O20 1.148(3)
C30 O30 1.133(4)
N11 C12 1.348(3)
N11 C15 1.392(3)
N11 C1 1.463(3)
C1 C2 1.507(4)
C2 C3 1.539(15)
C2 C3' 1.545(12)
C3 C4 1.500(18)
C3' C4' 1.486(16)
C12 N13 1.373(3)
N13 C14 1.395(2)
N13 C22 1.400(3)
C14 C15 1.351(3)
N21 C26 1.342(3)
N21 C22 1.351(3)
C22 C23 1.387(3)
C23 C24 1.387(3)
C24 C25 1.381(4)
C25 C26 1.386(3)
